data_7700274
loop_
_publ_author_name
'Cao, Yihan'
'Shih, Wei-Chun'
'Bhuvanesh, Nattamai'
'Ozerov, Oleg V.'

_publ_section_title
;
 Silver halide complexes of a borane/bis(phosphine) ligand.
;
_journal_issue 27
_journal_name_full 'Dalton transactions (Cambridge, England : 2003)'
_journal_page_first 9959
_journal_page_last 9961
_journal_paper_doi 10.1039/c9dt02100k
_journal_volume 48
_journal_year 2019
_chemical_formula_moiety 'C30 H41 Ag B I P2'
_chemical_formula_sum 'C30 H41 Ag B I P2'
_chemical_formula_weight 709.15
_space_group_crystal_system monoclinic
_space_group_IT_number 14
_space_group_name_Hall '-P 2yn'
_space_group_name_H-M_alt 'P 1 21/n 1'
_symmetry_space_group_name_Hall '-P 2yn'
_symmetry_space_group_name_H-M 'P 1 21/n 1'
_atom_sites_solution_hydrogens geom
_atom_sites_solution_primary dual
_audit_creation_date 2019-06-10
_audit_creation_method
;
Olex2 1.2
(compiled 2018.05.29 svn.r3508 for OlexSys, GUI svn.r5506)
;
_audit_update_record
;
2019-06-10 deposited with the CCDC.    2019-06-17 downloaded from the CCDC.
;
_cell_angle_alpha 90
_cell_angle_beta 99.0340(10)
_cell_angle_gamma 90
_cell_formula_units_Z 4
_cell_length_a 9.9858(3)
_cell_length_b 15.9351(4)
_cell_length_c 19.4443(6)
_cell_measurement_reflns_used 9890
_cell_measurement_temperature 110.0
_cell_measurement_theta_max 40.291
_cell_measurement_theta_min 2.477
_cell_volume 3055.69(15)
_computing_cell_refinement 'SAINT V8.38 Bruker AXS Inc., Madison, WI, USA.'
_computing_data_collection 'Bruker APEX II'
_computing_data_reduction 'Bruker SAINT'
_computing_molecular_graphics 'Olex2 (Dolomanov et al., 2009)'
_computing_publication_material 'Olex2 (Dolomanov et al., 2009)'
_computing_structure_refinement 'ShelXL (Sheldrick, 2015)'
_computing_structure_solution 'ShelXT (Sheldrick, 2015)'
_diffrn_ambient_temperature 110.0
_diffrn_measured_fraction_theta_full 0.999
_diffrn_measured_fraction_theta_max 0.999
_diffrn_measurement_device_type 'Bruker APEX-II CCD'
_diffrn_measurement_method '\f and \w scans'
_diffrn_radiation_type MoK\a
_diffrn_radiation_wavelength 0.71073
_diffrn_reflns_av_R_equivalents 0.0343
_diffrn_reflns_av_unetI/netI 0.0152
_diffrn_reflns_Laue_measured_fraction_full 0.999
_diffrn_reflns_Laue_measured_fraction_max 0.999
_diffrn_reflns_limit_h_max 12
_diffrn_reflns_limit_h_min -12
_diffrn_reflns_limit_k_max 20
_diffrn_reflns_limit_k_min -20
_diffrn_reflns_limit_l_max 25
_diffrn_reflns_limit_l_min -25
_diffrn_reflns_number 73814
_diffrn_reflns_point_group_measured_fraction_full 0.999
_diffrn_reflns_point_group_measured_fraction_max 0.999
_diffrn_reflns_theta_full 25.242
_diffrn_reflns_theta_max 27.500
_diffrn_reflns_theta_min 2.168
_diffrn_standards_number 0
_exptl_absorpt_coefficient_mu 1.792
_exptl_absorpt_correction_T_max 0.5699
_exptl_absorpt_correction_T_min 0.4236
_exptl_absorpt_correction_type multi-scan
_exptl_absorpt_process_details
'SADABS-2016/2 (Bruker,2016/2) was used for absorption correction. wR2(int) was 0.0834 before and 0.0569 after correction. The Ratio of minimum to maximum transmission is 0.7433. The \l/2 correction factor is Not present.'
_exptl_crystal_colour colourless
_exptl_crystal_colour_primary colourless
_exptl_crystal_density_diffrn 1.541
_exptl_crystal_description block
_exptl_crystal_F_000 1424
_exptl_crystal_size_max 0.467
_exptl_crystal_size_mid 0.372
_exptl_crystal_size_min 0.304
_refine_diff_density_max 0.562
_refine_diff_density_min -0.841
_refine_diff_density_rms 0.082
_refine_ls_extinction_method none
_refine_ls_goodness_of_fit_ref 1.113
_refine_ls_hydrogen_treatment constr
_refine_ls_matrix_type full
_refine_ls_number_parameters 324
_refine_ls_number_reflns 7006
_refine_ls_number_restraints 0
_refine_ls_restrained_S_all 1.113
_refine_ls_R_factor_all 0.0270
_refine_ls_R_factor_gt 0.0254
_refine_ls_shift/su_max 0.002
_refine_ls_shift/su_mean 0.000
_refine_ls_structure_factor_coef Fsqd
_refine_ls_weighting_details 'w=1/[\s^2^(Fo^2^)+(0.0100P)^2^+9.5082P] where P=(Fo^2^+2Fc^2^)/3'
_refine_ls_weighting_scheme calc
_refine_ls_wR_factor_gt 0.0609
_refine_ls_wR_factor_ref 0.0621
_reflns_Friedel_coverage 0.000
_reflns_number_gt 6685
_reflns_number_total 7006
_reflns_threshold_expression 'I > 2\s(I)'
_cod_data_source_file c9dt02100k2.cif
_cod_data_source_block yhc146
_cod_depositor_comments 'Adding full bibliography for 7700273--7700274.cif.'
_cod_database_code 7700274
_shelx_shelxl_version_number 2018/3
_shelx_space_group_comment
;
The symmetry employed for this shelxl refinement is uniquely defined
by the following loop, which should always be used as a source of
symmetry information in preference to the above space-group names.
They are only intended as comments.
;
_shelx_estimated_absorpt_t_max 0.612
_shelx_estimated_absorpt_t_min 0.488
_olex2_refinement_description
;
1. Fixed Uiso
 At 1.2 times of:
  All C(H) groups
 At 1.5 times of:
  All C(H,H,H) groups
2.a Ternary CH refined with riding coordinates:
 C13(H13), C16(H16), C19(H19), C22(H22)
2.b Aromatic/amide H refined with riding coordinates:
 C2(H2), C3(H3), C4(H4), C5(H5), C8(H8), C9(H9), C10(H10), C11(H11), C26(H26),
 C27(H27), C28(H28), C29(H29), C30(H30)
2.c Idealised Me refined as rotating group:
 C14(H14A,H14B,H14C), C15(H15A,H15B,H15C), C17(H17A,H17B,H17C), C18(H18A,H18B,
 H18C), C20(H20A,H20B,H20C), C21(H21A,H21B,H21C), C23(H23A,H23B,H23C), C24(H24A,
 H24B,H24C)
;
_olex2_submission_special_instructions 'No special instructions were received'

loop_
_space_group_symop_operation_xyz
'x, y, z'
'-x+1/2, y+1/2, -z+1/2'
'-x, -y, -z'
'x-1/2, -y-1/2, z-1/2'

loop_
_atom_site_label
_atom_site_type_symbol
_atom_site_fract_x
_atom_site_fract_y
_atom_site_fract_z
_atom_site_U_iso_or_equiv
_atom_site_adp_type
_atom_site_occupancy
_atom_site_site_symmetry_order
_atom_site_calc_flag
_atom_site_refinement_flags_posn
I1 I 0.60705(2) 0.40369(2) 0.68280(2) 0.02217(5) Uani 1 1 d .
Ag1 Ag 0.38752(2) 0.31592(2) 0.61273(2) 0.01552(5) Uani 1 1 d .
P1 P 0.16582(7) 0.35917(4) 0.63723(3) 0.01519(13) Uani 1 1 d .
P2 P 0.44081(7) 0.24251(5) 0.50990(3) 0.01649(13) Uani 1 1 d .
C1 C 0.0752(3) 0.27182(16) 0.66812(13) 0.0156(5) Uani 1 1 d .
C2 C -0.0297(3) 0.28204(18) 0.70778(14) 0.0197(5) Uani 1 1 d .
H2 H -0.057660 0.336884 0.718429 0.024 Uiso 1 1 calc R
C3 C -0.0928(3) 0.21281(19) 0.73148(14) 0.0222(6) Uani 1 1 d .
H3 H -0.164524 0.220101 0.757770 0.027 Uiso 1 1 calc R
C4 C -0.0509(3) 0.13298(19) 0.71671(15) 0.0235(6) Uani 1 1 d .
H4 H -0.092510 0.085318 0.733758 0.028 Uiso 1 1 calc R
C5 C 0.0519(3) 0.12244(18) 0.67697(15) 0.0205(5) Uani 1 1 d .
H5 H 0.078680 0.067272 0.666522 0.025 Uiso 1 1 calc R
C6 C 0.1174(3) 0.19150(16) 0.65184(13) 0.0157(5) Uani 1 1 d .
C7 C 0.2080(3) 0.15379(18) 0.52885(15) 0.0200(5) Uani 1 1 d .
C8 C 0.0878(3) 0.1104(2) 0.50381(17) 0.0286(6) Uani 1 1 d .
H8 H 0.028174 0.095401 0.535365 0.034 Uiso 1 1 calc R
C9 C 0.0540(4) 0.0890(3) 0.43405(19) 0.0396(8) Uani 1 1 d .
H9 H -0.027877 0.059480 0.418531 0.047 Uiso 1 1 calc R
C10 C 0.1385(4) 0.1102(3) 0.38717(18) 0.0419(9) Uani 1 1 d .
H10 H 0.116022 0.094550 0.339606 0.050 Uiso 1 1 calc R
C11 C 0.2566(3) 0.1546(2) 0.40995(16) 0.0327(7) Uani 1 1 d .
H11 H 0.313854 0.170274 0.377449 0.039 Uiso 1 1 calc R
C12 C 0.2927(3) 0.17658(19) 0.48006(14) 0.0221(6) Uani 1 1 d .
C13 C 0.0482(3) 0.40340(18) 0.56254(14) 0.0206(5) Uani 1 1 d .
H13 H 0.098019 0.449043 0.541921 0.025 Uiso 1 1 calc R
C14 C 0.0115(3) 0.3368(2) 0.50620(15) 0.0267(6) Uani 1 1 d .
H14A H 0.094672 0.313139 0.493320 0.040 Uiso 1 1 calc GR
H14B H -0.042574 0.362500 0.465166 0.040 Uiso 1 1 calc GR
H14C H -0.041141 0.292120 0.523989 0.040 Uiso 1 1 calc GR
C15 C -0.0799(3) 0.4424(2) 0.58269(17) 0.0277(6) Uani 1 1 d .
H15A H -0.128465 0.400221 0.605907 0.042 Uiso 1 1 calc GR
H15B H -0.138495 0.462460 0.540706 0.042 Uiso 1 1 calc GR
H15C H -0.054923 0.489690 0.614372 0.042 Uiso 1 1 calc GR
C16 C 0.1746(3) 0.44001(17) 0.70534(15) 0.0203(5) Uani 1 1 d .
H16 H 0.080308 0.452580 0.713558 0.024 Uiso 1 1 calc R
C17 C 0.2356(3) 0.52042(18) 0.68003(17) 0.0250(6) Uani 1 1 d .
H17A H 0.327631 0.508950 0.670900 0.038 Uiso 1 1 calc GR
H17B H 0.238879 0.563917 0.715882 0.038 Uiso 1 1 calc GR
H17C H 0.179329 0.539812 0.637111 0.038 Uiso 1 1 calc GR
C18 C 0.2558(3) 0.40763(19) 0.77318(15) 0.0240(6) Uani 1 1 d .
H18A H 0.216252 0.354827 0.786254 0.036 Uiso 1 1 calc GR
H18B H 0.253368 0.449228 0.810086 0.036 Uiso 1 1 calc GR
H18C H 0.350030 0.398048 0.766783 0.036 Uiso 1 1 calc GR
C19 C 0.5878(3) 0.1702(2) 0.51141(16) 0.0244(6) Uani 1 1 d .
H19 H 0.556928 0.114224 0.526179 0.029 Uiso 1 1 calc R
C20 C 0.7044(3) 0.1970(2) 0.56770(17) 0.0300(7) Uani 1 1 d .
H20A H 0.736497 0.252736 0.556489 0.045 Uiso 1 1 calc GR
H20B H 0.778829 0.156544 0.569824 0.045 Uiso 1 1 calc GR
H20C H 0.672641 0.198995 0.612864 0.045 Uiso 1 1 calc GR
C21 C 0.6339(4) 0.1563(3) 0.44100(19) 0.0409(9) Uani 1 1 d .
H21A H 0.556457 0.138352 0.406810 0.061 Uiso 1 1 calc GR
H21B H 0.704235 0.112881 0.445567 0.061 Uiso 1 1 calc GR
H21C H 0.670606 0.208801 0.425433 0.061 Uiso 1 1 calc GR
C22 C 0.4510(3) 0.3193(2) 0.43960(15) 0.0265(6) Uani 1 1 d .
H22 H 0.460715 0.288432 0.395866 0.032 Uiso 1 1 calc R
C23 C 0.5755(4) 0.3759(2) 0.46018(18) 0.0350(8) Uani 1 1 d .
H23A H 0.570097 0.402891 0.504947 0.052 Uiso 1 1 calc GR
H23B H 0.577686 0.418986 0.424411 0.052 Uiso 1 1 calc GR
H23C H 0.658210 0.341910 0.464312 0.052 Uiso 1 1 calc GR
C24 C 0.3231(4) 0.3727(3) 0.42689(19) 0.0383(8) Uani 1 1 d .
H24A H 0.244711 0.336867 0.410770 0.057 Uiso 1 1 calc GR
H24B H 0.332027 0.415141 0.391396 0.057 Uiso 1 1 calc GR
H24C H 0.310240 0.400562 0.470318 0.057 Uiso 1 1 calc GR
C25 C 0.3731(3) 0.13991(17) 0.65609(15) 0.0192(5) Uani 1 1 d .
C26 C 0.4198(3) 0.17570(19) 0.72189(15) 0.0229(6) Uani 1 1 d .
H26 H 0.370887 0.220990 0.737782 0.027 Uiso 1 1 calc R
C27 C 0.5354(3) 0.1463(2) 0.76389(18) 0.0321(7) Uani 1 1 d .
H27 H 0.567705 0.173290 0.806866 0.039 Uiso 1 1 calc R
C28 C 0.6033(3) 0.0779(2) 0.74315(19) 0.0352(8) Uani 1 1 d .
H28 H 0.681137 0.056947 0.772509 0.042 Uiso 1 1 calc R
C29 C 0.5595(3) 0.0399(2) 0.6807(2) 0.0362(8) Uani 1 1 d .
H29 H 0.606521 -0.007640 0.667169 0.043 Uiso 1 1 calc R
C30 C 0.4453(3) 0.07071(19) 0.63649(18) 0.0270(6) Uani 1 1 d .
H30 H 0.416655 0.044392 0.592815 0.032 Uiso 1 1 calc R
B1 B 0.2387(3) 0.17104(18) 0.61005(16) 0.0170(5) Uani 1 1 d .

loop_
_atom_site_aniso_label
_atom_site_aniso_U_11
_atom_site_aniso_U_22
_atom_site_aniso_U_33
_atom_site_aniso_U_23
_atom_site_aniso_U_13
_atom_site_aniso_U_12
I1 0.01672(8) 0.02275(9) 0.02836(10) -0.00885(7) 0.00767(7) -0.00612(7)
Ag1 0.01383(9) 0.01790(9) 0.01539(9) -0.00187(7) 0.00405(7) -0.00038(7)
P1 0.0143(3) 0.0153(3) 0.0168(3) 0.0013(2) 0.0049(2) 0.0010(2)
P2 0.0138(3) 0.0233(3) 0.0125(3) -0.0021(2) 0.0026(2) 0.0000(3)
C1 0.0133(11) 0.0185(12) 0.0148(11) 0.0022(9) 0.0018(9) -0.0010(9)
C2 0.0168(12) 0.0240(13) 0.0188(12) 0.0012(10) 0.0039(10) 0.0009(10)
C3 0.0163(12) 0.0320(15) 0.0193(13) 0.0064(11) 0.0061(10) -0.0003(11)
C4 0.0185(13) 0.0261(14) 0.0260(14) 0.0101(11) 0.0035(11) -0.0034(11)
C5 0.0187(13) 0.0173(12) 0.0249(13) 0.0031(10) 0.0011(11) -0.0014(10)
C6 0.0129(11) 0.0179(12) 0.0156(11) 0.0031(9) -0.0004(9) -0.0001(9)
C7 0.0165(12) 0.0217(13) 0.0211(13) -0.0054(10) 0.0003(10) 0.0010(10)
C8 0.0231(14) 0.0338(17) 0.0288(15) -0.0090(13) 0.0036(12) -0.0065(12)
C9 0.0297(17) 0.051(2) 0.0364(18) -0.0177(16) -0.0008(14) -0.0121(16)
C10 0.0349(18) 0.062(2) 0.0266(16) -0.0234(16) -0.0022(14) -0.0077(17)
C11 0.0264(16) 0.052(2) 0.0201(14) -0.0127(14) 0.0039(12) -0.0019(14)
C12 0.0179(13) 0.0289(15) 0.0189(13) -0.0071(11) 0.0009(10) -0.0004(11)
C13 0.0170(12) 0.0234(13) 0.0221(13) 0.0078(11) 0.0053(10) 0.0040(10)
C14 0.0213(14) 0.0364(17) 0.0215(14) 0.0050(12) 0.0002(11) 0.0037(12)
C15 0.0210(14) 0.0304(16) 0.0333(16) 0.0099(13) 0.0092(12) 0.0100(12)
C16 0.0198(13) 0.0188(13) 0.0242(13) -0.0032(10) 0.0090(11) 0.0012(10)
C17 0.0257(14) 0.0163(13) 0.0340(16) -0.0022(11) 0.0078(12) 0.0013(11)
C18 0.0257(14) 0.0264(14) 0.0216(13) -0.0050(11) 0.0085(11) -0.0015(11)
C19 0.0181(13) 0.0303(15) 0.0256(14) -0.0055(12) 0.0055(11) 0.0042(11)
C20 0.0178(14) 0.0407(18) 0.0308(16) -0.0014(13) 0.0010(12) 0.0052(13)
C21 0.0308(18) 0.059(2) 0.0354(18) -0.0159(17) 0.0124(15) 0.0101(16)
C22 0.0218(14) 0.0415(18) 0.0166(13) 0.0077(12) 0.0039(11) 0.0000(13)
C23 0.0312(17) 0.0440(19) 0.0312(17) 0.0130(14) 0.0094(13) -0.0082(15)
C24 0.0305(17) 0.049(2) 0.0343(18) 0.0217(16) 0.0030(14) 0.0060(15)
C25 0.0151(12) 0.0185(13) 0.0244(13) 0.0066(10) 0.0045(10) -0.0012(10)
C26 0.0177(13) 0.0275(14) 0.0225(13) 0.0087(11) 0.0001(10) -0.0014(11)
C27 0.0197(14) 0.0447(19) 0.0294(16) 0.0149(14) -0.0038(12) -0.0043(13)
C28 0.0169(14) 0.0439(19) 0.0446(19) 0.0258(16) 0.0042(13) 0.0015(13)
C29 0.0271(16) 0.0275(16) 0.058(2) 0.0195(15) 0.0185(16) 0.0100(13)
C30 0.0224(14) 0.0213(14) 0.0391(17) 0.0055(12) 0.0100(13) 0.0013(11)
B1 0.0153(13) 0.0156(13) 0.0199(14) -0.0004(11) 0.0017(11) -0.0021(10)

loop_
_atom_type_symbol
_atom_type_description
_atom_type_scat_dispersion_real
_atom_type_scat_dispersion_imag
_atom_type_scat_source
C C 0.0033 0.0016 'International Tables Vol C Tables 4.2.6.8 and 6.1.1.4'
H H 0.0000 0.0000 'International Tables Vol C Tables 4.2.6.8 and 6.1.1.4'
Ag Ag -0.8971 1.1015 'International Tables Vol C Tables 4.2.6.8 and 6.1.1.4'
B B 0.0013 0.0007 'International Tables Vol C Tables 4.2.6.8 and 6.1.1.4'
I I -0.4742 1.8119 'International Tables Vol C Tables 4.2.6.8 and 6.1.1.4'
P P 0.1023 0.0942 'International Tables Vol C Tables 4.2.6.8 and 6.1.1.4'

loop_
_geom_angle_atom_site_label_1
_geom_angle_atom_site_label_2
_geom_angle_atom_site_label_3
_geom_angle
P1 Ag1 I1 115.724(18)
P1 Ag1 P2 128.04(2)
P1 Ag1 B1 74.65(7)
P2 Ag1 I1 112.734(18)
P2 Ag1 B1 76.63(7)
B1 Ag1 I1 144.97(6)
C1 P1 Ag1 111.33(9)
C1 P1 C13 105.26(12)
C1 P1 C16 105.60(12)
C13 P1 Ag1 115.92(9)
C16 P1 Ag1 113.37(9)
C16 P1 C13 104.48(13)
C12 P2 Ag1 105.34(9)
C12 P2 C19 104.19(14)
C12 P2 C22 106.30(14)
C19 P2 Ag1 123.71(10)
C22 P2 Ag1 109.40(11)
C22 P2 C19 106.63(14)
C2 C1 P1 123.2(2)
C6 C1 P1 116.32(19)
C6 C1 C2 120.5(2)
C1 C2 H2 119.7
C3 C2 C1 120.5(3)
C3 C2 H2 119.7
C2 C3 H3 120.2
C4 C3 C2 119.7(3)
C4 C3 H3 120.2
C3 C4 H4 120.0
C3 C4 C5 120.1(3)
C5 C4 H4 120.0
C4 C5 H5 119.2
C4 C5 C6 121.6(3)
C6 C5 H5 119.2
C1 C6 C5 117.6(2)
C1 C6 B1 125.6(2)
C5 C6 B1 116.7(2)
C8 C7 C12 117.6(3)
C8 C7 B1 116.9(3)
C12 C7 B1 125.5(2)
C7 C8 H8 119.2
C9 C8 C7 121.6(3)
C9 C8 H8 119.2
C8 C9 H9 119.8
C10 C9 C8 120.4(3)
C10 C9 H9 119.8
C9 C10 H10 120.3
C9 C10 C11 119.5(3)
C11 C10 H10 120.3
C10 C11 H11 119.5
C10 C11 C12 121.0(3)
C12 C11 H11 119.5
C7 C12 P2 118.2(2)
C11 C12 P2 121.6(2)
C11 C12 C7 120.0(3)
P1 C13 H13 107.2
C14 C13 P1 110.37(19)
C14 C13 H13 107.2
C14 C13 C15 110.5(3)
C15 C13 P1 114.0(2)
C15 C13 H13 107.2
C13 C14 H14A 109.5
C13 C14 H14B 109.5
C13 C14 H14C 109.5
H14A C14 H14B 109.5
H14A C14 H14C 109.5
H14B C14 H14C 109.5
C13 C15 H15A 109.5
C13 C15 H15B 109.5
C13 C15 H15C 109.5
H15A C15 H15B 109.5
H15A C15 H15C 109.5
H15B C15 H15C 109.5
P1 C16 H16 108.4
C17 C16 P1 109.31(19)
C17 C16 H16 108.4
C18 C16 P1 110.15(19)
C18 C16 H16 108.4
C18 C16 C17 112.1(2)
C16 C17 H17A 109.5
C16 C17 H17B 109.5
C16 C17 H17C 109.5
H17A C17 H17B 109.5
H17A C17 H17C 109.5
H17B C17 H17C 109.5
C16 C18 H18A 109.5
C16 C18 H18B 109.5
C16 C18 H18C 109.5
H18A C18 H18B 109.5
H18A C18 H18C 109.5
H18B C18 H18C 109.5
P2 C19 H19 106.2
C20 C19 P2 110.4(2)
C20 C19 H19 106.2
C21 C19 P2 115.0(2)
C21 C19 H19 106.2
C21 C19 C20 112.3(3)
C19 C20 H20A 109.5
C19 C20 H20B 109.5
C19 C20 H20C 109.5
H20A C20 H20B 109.5
H20A C20 H20C 109.5
H20B C20 H20C 109.5
C19 C21 H21A 109.5
C19 C21 H21B 109.5
C19 C21 H21C 109.5
H21A C21 H21B 109.5
H21A C21 H21C 109.5
H21B C21 H21C 109.5
P2 C22 H22 109.1
C23 C22 P2 109.4(2)
C23 C22 H22 109.1
C24 C22 P2 110.4(2)
C24 C22 H22 109.1
C24 C22 C23 109.7(3)
C22 C23 H23A 109.5
C22 C23 H23B 109.5
C22 C23 H23C 109.5
H23A C23 H23B 109.5
H23A C23 H23C 109.5
H23B C23 H23C 109.5
C22 C24 H24A 109.5
C22 C24 H24B 109.5
C22 C24 H24C 109.5
H24A C24 H24B 109.5
H24A C24 H24C 109.5
H24B C24 H24C 109.5
C26 C25 B1 121.3(3)
C30 C25 C26 117.0(3)
C30 C25 B1 121.5(3)
C25 C26 H26 119.2
C27 C26 C25 121.6(3)
C27 C26 H26 119.2
C26 C27 H27 120.1
C28 C27 C26 119.8(3)
C28 C27 H27 120.1
C27 C28 H28 119.7
C29 C28 C27 120.5(3)
C29 C28 H28 119.7
C28 C29 H29 119.8
C28 C29 C30 120.3(3)
C30 C29 H29 119.8
C25 C30 C29 120.7(3)
C25 C30 H30 119.6
C29 C30 H30 119.6
C6 B1 Ag1 105.72(17)
C7 B1 Ag1 100.63(17)
C7 B1 C6 120.0(2)
C25 B1 Ag1 80.96(15)
C25 B1 C6 115.0(2)
C25 B1 C7 121.8(2)

loop_
_geom_bond_atom_site_label_1
_geom_bond_atom_site_label_2
_geom_bond_distance
I1 Ag1 2.7714(3)
Ag1 P1 2.4361(7)
Ag1 P2 2.4461(7)
Ag1 B1 2.742(3)
P1 C1 1.813(3)
P1 C13 1.857(3)
P1 C16 1.840(3)
P2 C12 1.833(3)
P2 C19 1.863(3)
P2 C22 1.849(3)
C1 C2 1.405(4)
C1 C6 1.399(4)
C2 H2 0.9500
C2 C3 1.385(4)
C3 H3 0.9500
C3 C4 1.383(4)
C4 H4 0.9500
C4 C5 1.389(4)
C5 H5 0.9500
C5 C6 1.406(4)
C6 B1 1.594(4)
C7 C8 1.404(4)
C7 C12 1.414(4)
C7 B1 1.585(4)
C8 H8 0.9500
C8 C9 1.388(5)
C9 H9 0.9500
C9 C10 1.378(5)
C10 H10 0.9500
C10 C11 1.387(5)
C11 H11 0.9500
C11 C12 1.399(4)
C13 H13 1.0000
C13 C14 1.528(4)
C13 C15 1.528(4)
C14 H14A 0.9800
C14 H14B 0.9800
C14 H14C 0.9800
C15 H15A 0.9800
C15 H15B 0.9800
C15 H15C 0.9800
C16 H16 1.0000
C16 C17 1.533(4)
C16 C18 1.526(4)
C17 H17A 0.9800
C17 H17B 0.9800
C17 H17C 0.9800
C18 H18A 0.9800
C18 H18B 0.9800
C18 H18C 0.9800
C19 H19 1.0000
C19 C20 1.529(4)
C19 C21 1.527(4)
C20 H20A 0.9800
C20 H20B 0.9800
C20 H20C 0.9800
C21 H21A 0.9800
C21 H21B 0.9800
C21 H21C 0.9800
C22 H22 1.0000
C22 C23 1.538(5)
C22 C24 1.523(5)
C23 H23A 0.9800
C23 H23B 0.9800
C23 H23C 0.9800
C24 H24A 0.9800
C24 H24B 0.9800
C24 H24C 0.9800
C25 C26 1.412(4)
C25 C30 1.402(4)
C25 B1 1.572(4)
C26 H26 0.9500
C26 C27 1.387(4)
C27 H27 0.9500
C27 C28 1.377(5)
C28 H28 0.9500
C28 C29 1.365(6)
C29 H29 0.9500
C29 C30 1.405(5)
C30 H30 0.9500

loop_
_geom_torsion_atom_site_label_1
_geom_torsion_atom_site_label_2
_geom_torsion_atom_site_label_3
_geom_torsion_atom_site_label_4
_geom_torsion
Ag1 P1 C1 C2 157.5(2)
Ag1 P1 C1 C6 -21.0(2)
Ag1 P1 C13 C14 64.3(2)
Ag1 P1 C13 C15 -170.67(19)
Ag1 P1 C16 C17 64.2(2)
Ag1 P1 C16 C18 -59.4(2)
Ag1 P2 C12 C7 -23.3(3)
Ag1 P2 C12 C11 151.5(3)
Ag1 P2 C19 C20 -30.3(3)
Ag1 P2 C19 C21 -158.6(2)
Ag1 P2 C22 C23 68.0(2)
Ag1 P2 C22 C24 -52.8(3)
P1 C1 C2 C3 -178.3(2)
P1 C1 C6 C5 178.0(2)
P1 C1 C6 B1 1.1(3)
C1 P1 C13 C14 -59.2(2)
C1 P1 C13 C15 65.9(2)
C1 P1 C16 C17 -173.62(19)
C1 P1 C16 C18 62.8(2)
C1 C2 C3 C4 0.8(4)
C1 C6 B1 Ag1 16.4(3)
C1 C6 B1 C7 -96.1(3)
C1 C6 B1 C25 103.7(3)
C2 C1 C6 C5 -0.5(4)
C2 C1 C6 B1 -177.4(2)
C2 C3 C4 C5 -1.4(4)
C3 C4 C5 C6 1.1(4)
C4 C5 C6 C1 -0.1(4)
C4 C5 C6 B1 177.1(3)
C5 C6 B1 Ag1 -160.52(19)
C5 C6 B1 C7 86.9(3)
C5 C6 B1 C25 -73.3(3)
C6 C1 C2 C3 0.1(4)
C7 C8 C9 C10 -0.2(6)
C8 C7 C12 P2 173.8(2)
C8 C7 C12 C11 -1.1(4)
C8 C7 B1 Ag1 -151.3(2)
C8 C7 B1 C6 -36.0(4)
C8 C7 B1 C25 122.8(3)
C8 C9 C10 C11 -1.2(6)
C9 C10 C11 C12 1.4(6)
C10 C11 C12 P2 -174.9(3)
C10 C11 C12 C7 -0.2(5)
C12 P2 C19 C20 -150.1(2)
C12 P2 C19 C21 81.6(3)
C12 P2 C22 C23 -178.7(2)
C12 P2 C22 C24 60.5(3)
C12 C7 C8 C9 1.3(5)
C12 C7 B1 Ag1 30.3(3)
C12 C7 B1 C6 145.5(3)
C12 C7 B1 C25 -55.6(4)
C13 P1 C1 C2 -76.1(2)
C13 P1 C1 C6 105.4(2)
C13 P1 C16 C17 -62.9(2)
C13 P1 C16 C18 173.53(19)
C16 P1 C1 C2 34.0(3)
C16 P1 C1 C6 -144.4(2)
C16 P1 C13 C14 -170.2(2)
C16 P1 C13 C15 -45.2(2)
C19 P2 C12 C7 108.2(2)
C19 P2 C12 C11 -77.0(3)
C19 P2 C22 C23 -68.0(3)
C19 P2 C22 C24 171.2(2)
C22 P2 C12 C7 -139.3(2)
C22 P2 C12 C11 35.5(3)
C22 P2 C19 C20 97.7(2)
C22 P2 C19 C21 -30.6(3)
C25 C26 C27 C28 -3.4(5)
C26 C25 C30 C29 -0.7(4)
C26 C25 B1 Ag1 63.5(2)
C26 C25 B1 C6 -39.7(4)
C26 C25 B1 C7 160.5(3)
C26 C27 C28 C29 1.6(5)
C27 C28 C29 C30 0.7(5)
C28 C29 C30 C25 -1.1(5)
C30 C25 C26 C27 2.9(4)
C30 C25 B1 Ag1 -122.2(2)
C30 C25 B1 C6 134.5(3)
C30 C25 B1 C7 -25.3(4)
B1 C7 C8 C9 -177.3(3)
B1 C7 C12 P2 -7.8(4)
B1 C7 C12 C11 177.3(3)
B1 C25 C26 C27 177.4(3)
B1 C25 C30 C29 -175.2(3)
